data_4320529
loop_
_publ_author_name
'Ari Lehtonen'
'Reijo Sillanp\"a\"a'

_publ_contact_author
; 
     Dr. Ari Lehtonen 
     Department of Chemistry 
     University of Turku 
     FIN-20014 Turku    
     Finland 
;
_publ_contact_author_email ari.lehtonen@utu.fi
_publ_contact_author_fax '358 2 3336700'
_publ_contact_author_phone '358 2 3336733'
_publ_section_title
;
 On the Reactions of Bisdiolatotungsten(VI) Phenoxides. Syntheses,
 Characterizations, and Molecular Structures of trans-[WCl2(Diol)(OAr)2]
;
_journal_name_full 'Inorganic Chemistry'
_journal_page_first 6047
_journal_page_last 6051
_journal_paper_doi 10.1021/ic010583t
_journal_volume 40
_journal_year 2001
_chemical_formula_sum 'C18 H22 Cl2 O4 W'
_chemical_formula_weight 557.11
_chemical_name_systematic
; 
trans-dichloro(1,2-etanediolato)bis(2,6- 
dimethylphenolato)tungsten(VI) 
;
_space_group_IT_number 2
_symmetry_cell_setting triclinic
_symmetry_space_group_name_Hall '-P 1'
_symmetry_space_group_name_H-M 'P -1'
_atom_sites_solution_hydrogens geom
_atom_sites_solution_primary direct
_atom_sites_solution_secondary difmap
_audit_creation_method SHELXL-97
_cell_angle_alpha 104.248(8)
_cell_angle_beta 94.583(12)
_cell_angle_gamma 73.150(9)
_cell_formula_units_Z 2
_cell_length_a 11.3504(14)
_cell_length_b 11.3636(10)
_cell_length_c 8.3205(11)
_cell_measurement_reflns_used 25
_cell_measurement_temperature 294(2)
_cell_measurement_theta_max 18.2
_cell_measurement_theta_min 17.0
_cell_volume 995.5(2)
_computing_cell_refinement
;MSC/AFC5S Diffractometer Control Software (Molecular Structure 
Corporation, 1995) 
;
_computing_data_collection
; 
MSC/AFC5S Diffractometer Control Software (Molecular Structure 
Corporation, 1995) 
;
_computing_data_reduction 'teXsan for Windows (MSC, 1997)'
_computing_molecular_graphics 'Ortep-3 for Windows (Farrugia, 1997)'
_computing_publication_material 'SHELXL-97 (Sheldrick, 1997)'
_computing_structure_refinement 'SHELXL-97 (Sheldrick, 1997)'
_computing_structure_solution 'SIR92 (Altomare, et. al. 1994)'
_diffrn_ambient_temperature 294(2)
_diffrn_measured_fraction_theta_full 0.996
_diffrn_measured_fraction_theta_max 0.996
_diffrn_measurement_device 'Rigaku AFC5S'
_diffrn_measurement_method \w/2\q
_diffrn_radiation_monochromator graphite
_diffrn_radiation_source 'fine-focus sealed tube'
_diffrn_radiation_type MoK\a
_diffrn_radiation_wavelength 0.71069
_diffrn_reflns_av_R_equivalents 0.0187
_diffrn_reflns_av_sigmaI/netI 0.0488
_diffrn_reflns_limit_h_max 14
_diffrn_reflns_limit_h_min 0
_diffrn_reflns_limit_k_max 14
_diffrn_reflns_limit_k_min -14
_diffrn_reflns_limit_l_max 10
_diffrn_reflns_limit_l_min -10
_diffrn_reflns_number 3702
_diffrn_reflns_theta_full 25.03
_diffrn_reflns_theta_max 25.03
_diffrn_reflns_theta_min 1.93
_diffrn_standards_decay_% 0.2
_diffrn_standards_interval_count 150
_diffrn_standards_number 3
_exptl_absorpt_coefficient_mu 6.089
_exptl_absorpt_correction_T_max 1.00
_exptl_absorpt_correction_T_min 0.84
_exptl_absorpt_correction_type psi-scan
_exptl_absorpt_process_details '(North et al., 1968)'
_exptl_crystal_colour red
_exptl_crystal_density_diffrn 1.859
_exptl_crystal_density_method 'not measured'
_exptl_crystal_description prism
_exptl_crystal_F_000 540
_exptl_crystal_size_max 0.20
_exptl_crystal_size_mid 0.16
_exptl_crystal_size_min 0.16
_refine_diff_density_max 0.477
_refine_diff_density_min -0.789
_refine_diff_density_rms 0.112
_refine_ls_extinction_method none
_refine_ls_goodness_of_fit_ref 1.043
_refine_ls_hydrogen_treatment constr
_refine_ls_matrix_type full
_refine_ls_number_parameters 226
_refine_ls_number_reflns 3510
_refine_ls_number_restraints 0
_refine_ls_restrained_S_all 1.043
_refine_ls_R_factor_all 0.0491
_refine_ls_R_factor_gt 0.0306
_refine_ls_shift/su_max 0.001
_refine_ls_shift/su_mean 0.000
_refine_ls_structure_factor_coef Fsqd
_refine_ls_weighting_details 'calc w=1/[\s^2^(Fo^2^)+(0.0234P)^2^+0.2522P] where P=(Fo^2^+2Fc^2^)/3'
_refine_ls_weighting_scheme calc
_refine_ls_wR_factor_gt 0.0602
_refine_ls_wR_factor_ref 0.0643
_reflns_number_gt 2909
_reflns_number_total 3510
_reflns_threshold_expression >2\s(I)
_cod_data_source_file ic010583t_2.cif
_cod_data_source_block WMe2Cl=3a'
_cod_depositor_comments
;
The following automatic conversions were performed:

'_geom_angle_publ_flag' value 'Y' changed to 'y' according to the
built-in table from CIF Core dictionary named 'cif_core.dic' version
2.4.1 from 2010-06-29.

Automatic conversion script
Id: cif_fix_values 1646 2011-03-28 12:23:43Z adriana 
;
_cod_database_code 4320529

loop_
_symmetry_equiv_pos_as_xyz
'x, y, z'
'-x, -y, -z'

loop_
_atom_site_label
_atom_site_type_symbol
_atom_site_fract_x
_atom_site_fract_y
_atom_site_fract_z
_atom_site_U_iso_or_equiv
_atom_site_adp_type
_atom_site_occupancy
_atom_site_symmetry_multiplicity
_atom_site_calc_flag
_atom_site_refinement_flags
_atom_site_disorder_assembly
_atom_site_disorder_group
W W 0.25160(3) 0.28035(2) 0.15404(3) 0.03884(9) Uani 1 1 d . . .
Cl1 Cl 0.45122(18) 0.18477(17) 0.0446(3) 0.0689(5) Uani 1 1 d . . .
Cl2 Cl 0.04781(16) 0.37132(17) 0.2646(2) 0.0571(4) Uani 1 1 d . . .
O1 O 0.2470(4) 0.4377(3) 0.1150(5) 0.0422(10) Uani 1 1 d . . .
O2 O 0.1872(4) 0.2636(4) -0.0641(5) 0.0498(11) Uani 1 1 d . . .
O3 O 0.2338(4) 0.1267(4) 0.1655(5) 0.0458(10) Uani 1 1 d . . .
O4 O 0.3173(4) 0.3285(4) 0.3619(5) 0.0449(10) Uani 1 1 d . . .
C1 C 0.1876(6) 0.4747(6) -0.0286(8) 0.0533(17) Uani 1 1 d . . .
H1A H 0.2311 0.5232 -0.0694 0.064 Uiso 1 1 calc R . .
H1B H 0.1036 0.5260 -0.0039 0.064 Uiso 1 1 calc R . .
C2 C 0.1893(7) 0.3529(6) -0.1563(8) 0.0586(19) Uani 1 1 d . . .
H2A H 0.1180 0.3655 -0.2292 0.070 Uiso 1 1 calc R . .
H2B H 0.2631 0.3240 -0.2229 0.070 Uiso 1 1 calc R . .
C3 C 0.1903(5) 0.0271(5) 0.1744(7) 0.0382(13) Uani 1 1 d . . .
C4 C 0.1776(6) -0.0589(5) 0.0268(8) 0.0432(15) Uani 1 1 d . . .
C5 C 0.1363(6) -0.1610(6) 0.0404(9) 0.0566(18) Uani 1 1 d . . .
H5 H 0.1260 -0.2204 -0.0549 0.068 Uiso 1 1 calc R . .
C6 C 0.1106(7) -0.1750(7) 0.1937(10) 0.066(2) Uani 1 1 d . . .
H6 H 0.0835 -0.2435 0.2002 0.080 Uiso 1 1 calc R . .
C7 C 0.1250(6) -0.0878(6) 0.3367(9) 0.0563(18) Uani 1 1 d . . .
H7 H 0.1078 -0.0985 0.4388 0.068 Uiso 1 1 calc R . .
C8 C 0.1646(6) 0.0154(6) 0.3302(7) 0.0452(15) Uani 1 1 d . . .
C9 C 0.2042(7) -0.0425(6) -0.1375(8) 0.0586(19) Uani 1 1 d . . .
H9A H 0.2893 -0.0454 -0.1414 0.088 Uiso 1 1 calc R . .
H9B H 0.1533 0.0376 -0.1533 0.088 Uiso 1 1 calc R . .
H9C H 0.1871 -0.1092 -0.2236 0.088 Uiso 1 1 calc R . .
C10 C 0.1780(7) 0.1118(6) 0.4848(8) 0.0586(19) Uani 1 1 d . . .
H10A H 0.1360 0.1950 0.4701 0.088 Uiso 1 1 calc R . .
H10B H 0.2637 0.1053 0.5068 0.088 Uiso 1 1 calc R . .
H10C H 0.1428 0.0968 0.5764 0.088 Uiso 1 1 calc R . .
C11 C 0.3737(5) 0.3828(6) 0.5018(7) 0.0404(14) Uani 1 1 d . . .
C12 C 0.4695(6) 0.3024(7) 0.5705(8) 0.0498(16) Uani 1 1 d . . .
C13 C 0.5264(7) 0.3596(8) 0.7146(9) 0.065(2) Uani 1 1 d . . .
H13 H 0.5901 0.3099 0.7667 0.078 Uiso 1 1 calc R . .
C14 C 0.4881(8) 0.4872(9) 0.7771(9) 0.072(2) Uani 1 1 d . . .
H14 H 0.5279 0.5235 0.8698 0.086 Uiso 1 1 calc R . .
C15 C 0.3916(7) 0.5635(7) 0.7057(9) 0.062(2) Uani 1 1 d . . .
H15 H 0.3673 0.6501 0.7518 0.074 Uiso 1 1 calc R . .
C16 C 0.3303(6) 0.5138(6) 0.5669(8) 0.0479(16) Uani 1 1 d . . .
C17 C 0.5142(7) 0.1636(7) 0.4979(11) 0.085(3) Uani 1 1 d . . .
H17A H 0.4874 0.1454 0.3844 0.127 Uiso 1 1 calc R . .
H17B H 0.4814 0.1192 0.5595 0.127 Uiso 1 1 calc R . .
H17C H 0.6025 0.1368 0.5030 0.127 Uiso 1 1 calc R . .
C18 C 0.2242(7) 0.5973(6) 0.4933(8) 0.0591(19) Uani 1 1 d . . .
H18A H 0.2499 0.6108 0.3938 0.089 Uiso 1 1 calc R . .
H18B H 0.1957 0.6771 0.5714 0.089 Uiso 1 1 calc R . .
H18C H 0.1587 0.5577 0.4675 0.089 Uiso 1 1 calc R . .

loop_
_atom_site_aniso_label
_atom_site_aniso_U_11
_atom_site_aniso_U_22
_atom_site_aniso_U_33
_atom_site_aniso_U_23
_atom_site_aniso_U_13
_atom_site_aniso_U_12
W 0.04758(16) 0.03414(13) 0.03726(14) 0.00821(9) -0.00575(10) -0.01695(11)
Cl1 0.0585(12) 0.0573(11) 0.0855(14) 0.0133(10) 0.0130(10) -0.0073(9)
Cl2 0.0473(10) 0.0682(11) 0.0580(10) 0.0186(9) -0.0002(8) -0.0164(9)
O1 0.049(3) 0.033(2) 0.046(2) 0.0101(18) -0.008(2) -0.0139(19)
O2 0.074(3) 0.047(2) 0.037(2) 0.0112(19) -0.008(2) -0.030(2)
O3 0.063(3) 0.042(2) 0.038(2) 0.0107(18) -0.007(2) -0.024(2)
O4 0.050(3) 0.041(2) 0.043(2) 0.0108(19) -0.012(2) -0.014(2)
C1 0.062(5) 0.053(4) 0.054(4) 0.024(3) -0.008(3) -0.021(4)
C2 0.089(6) 0.054(4) 0.037(4) 0.015(3) 0.001(4) -0.023(4)
C3 0.038(3) 0.036(3) 0.044(3) 0.016(3) -0.007(3) -0.010(3)
C4 0.046(4) 0.030(3) 0.049(4) 0.006(3) -0.008(3) -0.008(3)
C5 0.061(5) 0.033(3) 0.068(5) 0.001(3) -0.007(4) -0.012(3)
C6 0.073(5) 0.050(4) 0.087(6) 0.021(4) -0.004(5) -0.031(4)
C7 0.060(5) 0.050(4) 0.067(5) 0.026(4) 0.001(4) -0.017(4)
C8 0.052(4) 0.042(3) 0.042(3) 0.012(3) 0.000(3) -0.013(3)
C9 0.076(5) 0.047(4) 0.044(4) 0.003(3) -0.002(4) -0.012(4)
C10 0.079(5) 0.056(4) 0.045(4) 0.014(3) -0.003(4) -0.023(4)
C11 0.040(4) 0.051(4) 0.037(3) 0.012(3) -0.008(3) -0.023(3)
C12 0.043(4) 0.065(4) 0.052(4) 0.026(3) -0.004(3) -0.023(3)
C13 0.054(5) 0.107(7) 0.057(5) 0.046(5) -0.021(4) -0.042(5)
C14 0.084(6) 0.115(7) 0.041(4) 0.020(4) -0.011(4) -0.066(6)
C15 0.074(5) 0.068(5) 0.054(4) 0.004(4) 0.009(4) -0.040(4)
C16 0.060(4) 0.053(4) 0.041(3) 0.007(3) 0.008(3) -0.033(4)
C17 0.072(6) 0.076(6) 0.108(7) 0.046(5) -0.025(5) -0.010(5)
C18 0.070(5) 0.045(4) 0.056(4) -0.002(3) 0.013(4) -0.014(4)

loop_
_atom_type_symbol
_atom_type_description
_atom_type_scat_dispersion_real
_atom_type_scat_dispersion_imag
_atom_type_scat_source
C C 0.0033 0.0016 'International Tables Vol C Tables 4.2.6.8 and 6.1.1.4'
H H 0.0000 0.0000 'International Tables Vol C Tables 4.2.6.8 and 6.1.1.4'
Cl Cl 0.1484 0.1585 'International Tables Vol C Tables 4.2.6.8 and 6.1.1.4'
O O 0.0106 0.0060 'International Tables Vol C Tables 4.2.6.8 and 6.1.1.4'
W W -0.8490 6.8722 'International Tables Vol C Tables 4.2.6.8 and 6.1.1.4'

loop_
_geom_angle_atom_site_label_1
_geom_angle_atom_site_label_2
_geom_angle_atom_site_label_3
_geom_angle
_geom_angle_site_symmetry_1
_geom_angle_site_symmetry_3
_geom_angle_publ_flag
O3 W O4 100.14(17) . . y
O3 W O1 169.92(17) . . y
O4 W O1 88.92(16) . . y
O3 W O2 91.85(17) . . y
O4 W O2 168.02(16) . . y
O1 W O2 79.13(16) . . y
O3 W Cl1 91.72(14) . . y
O4 W Cl1 90.39(14) . . y
O1 W Cl1 92.65(13) . . y
O2 W Cl1 89.28(15) . . y
O3 W Cl2 86.57(14) . . y
O4 W Cl2 90.13(14) . . y
O1 W Cl2 89.02(13) . . y
O2 W Cl2 90.56(15) . . y
Cl1 W Cl2 178.27(6) . . y
C1 O1 W 120.5(3) . . y
C2 O2 W 120.0(4) . . y
C3 O3 W 166.0(4) . . y
C11 O4 W 167.4(4) . . y
O1 C1 C2 106.0(5) . . ?
O1 C1 H1A 110.5 . . ?
C2 C1 H1A 110.5 . . ?
O1 C1 H1B 110.5 . . ?
C2 C1 H1B 110.5 . . ?
H1A C1 H1B 108.7 . . ?
O2 C2 C1 105.7(5) . . ?
O2 C2 H2A 110.6 . . ?
C1 C2 H2A 110.6 . . ?
O2 C2 H2B 110.6 . . ?
C1 C2 H2B 110.6 . . ?
H2A C2 H2B 108.7 . . ?
O3 C3 C4 117.9(5) . . ?
O3 C3 C8 118.6(5) . . ?
C4 C3 C8 123.5(5) . . ?
C3 C4 C5 116.6(6) . . ?
C3 C4 C9 122.0(5) . . ?
C5 C4 C9 121.4(6) . . ?
C6 C5 C4 121.1(6) . . ?
C6 C5 H5 119.5 . . ?
C4 C5 H5 119.5 . . ?
C7 C6 C5 120.4(6) . . ?
C7 C6 H6 119.8 . . ?
C5 C6 H6 119.8 . . ?
C6 C7 C8 120.9(6) . . ?
C6 C7 H7 119.6 . . ?
C8 C7 H7 119.6 . . ?
C7 C8 C3 117.6(6) . . ?
C7 C8 C10 121.1(6) . . ?
C3 C8 C10 121.3(5) . . ?
C4 C9 H9A 109.5 . . ?
C4 C9 H9B 109.5 . . ?
H9A C9 H9B 109.5 . . ?
C4 C9 H9C 109.5 . . ?
H9A C9 H9C 109.5 . . ?
H9B C9 H9C 109.5 . . ?
C8 C10 H10A 109.5 . . ?
C8 C10 H10B 109.5 . . ?
H10A C10 H10B 109.5 . . ?
C8 C10 H10C 109.5 . . ?
H10A C10 H10C 109.5 . . ?
H10B C10 H10C 109.5 . . ?
O4 C11 C12 117.0(5) . . ?
O4 C11 C16 118.7(5) . . ?
C12 C11 C16 124.3(6) . . ?
C11 C12 C13 116.3(7) . . ?
C11 C12 C17 123.1(6) . . ?
C13 C12 C17 120.6(7) . . ?
C14 C13 C12 120.4(7) . . ?
C14 C13 H13 119.8 . . ?
C12 C13 H13 119.8 . . ?
C13 C14 C15 121.4(7) . . ?
C13 C14 H14 119.3 . . ?
C15 C14 H14 119.3 . . ?
C14 C15 C16 121.3(7) . . ?
C14 C15 H15 119.3 . . ?
C16 C15 H15 119.3 . . ?
C15 C16 C11 116.3(7) . . ?
C15 C16 C18 120.7(6) . . ?
C11 C16 C18 123.1(6) . . ?
C12 C17 H17A 109.5 . . ?
C12 C17 H17B 109.5 . . ?
H17A C17 H17B 109.5 . . ?
C12 C17 H17C 109.5 . . ?
H17A C17 H17C 109.5 . . ?
H17B C17 H17C 109.5 . . ?
C16 C18 H18A 109.5 . . ?
C16 C18 H18B 109.5 . . ?
H18A C18 H18B 109.5 . . ?
C16 C18 H18C 109.5 . . ?
H18A C18 H18C 109.5 . . ?
H18B C18 H18C 109.5 . . ?

loop_
_geom_bond_atom_site_label_1
_geom_bond_atom_site_label_2
_geom_bond_distance
_geom_bond_site_symmetry_2
_geom_bond_publ_flag
W O3 1.840(4) . y
W O4 1.847(4) . y
W O1 1.880(4) . y
W O2 1.888(4) . y
W Cl1 2.3578(19) . y
W Cl2 2.3983(18) . y
O1 C1 1.419(7) . y
O2 C2 1.421(7) . y
O3 C3 1.380(6) . y
O4 C11 1.379(6) . y
C1 C2 1.519(9) . y
C1 H1A 0.9700 . ?
C1 H1B 0.9700 . ?
C2 H2A 0.9700 . ?
C2 H2B 0.9700 . ?
C3 C4 1.396(8) . ?
C3 C8 1.396(8) . ?
C4 C5 1.402(8) . ?
C4 C9 1.490(8) . ?
C5 C6 1.387(9) . ?
C5 H5 0.9300 . ?
C6 C7 1.381(9) . ?
C6 H6 0.9300 . ?
C7 C8 1.387(8) . ?
C7 H7 0.9300 . ?
C8 C10 1.499(8) . ?
C9 H9A 0.9600 . ?
C9 H9B 0.9600 . ?
C9 H9C 0.9600 . ?
C10 H10A 0.9600 . ?
C10 H10B 0.9600 . ?
C10 H10C 0.9600 . ?
C11 C12 1.388(8) . ?
C11 C16 1.405(8) . ?
C12 C13 1.418(9) . ?
C12 C17 1.492(10) . ?
C13 C14 1.364(11) . ?
C13 H13 0.9300 . ?
C14 C15 1.379(10) . ?
C14 H14 0.9300 . ?
C15 C16 1.384(9) . ?
C15 H15 0.9300 . ?
C16 C18 1.494(9) . ?
C17 H17A 0.9600 . ?
C17 H17B 0.9600 . ?
C17 H17C 0.9600 . ?
C18 H18A 0.9600 . ?
C18 H18B 0.9600 . ?
C18 H18C 0.9600 . ?

loop_
_geom_torsion_atom_site_label_1
_geom_torsion_atom_site_label_2
_geom_torsion_atom_site_label_3
_geom_torsion_atom_site_label_4
_geom_torsion
_geom_torsion_site_symmetry_1
_geom_torsion_site_symmetry_2
_geom_torsion_site_symmetry_3
_geom_torsion_site_symmetry_4
_geom_torsion_publ_flag
O3 W O1 C1 -17.8(13) . . . . ?
O4 W O1 C1 -171.9(5) . . . . ?
O2 W O1 C1 9.0(4) . . . . ?
Cl1 W O1 C1 97.7(4) . . . . ?
Cl2 W O1 C1 -81.8(4) . . . . ?
O3 W O2 C2 -172.7(5) . . . . ?
O4 W O2 C2 7.5(12) . . . . ?
O1 W O2 C2 11.8(5) . . . . ?
Cl1 W O2 C2 -81.0(5) . . . . ?
Cl2 W O2 C2 100.7(5) . . . . ?
O4 W O3 C3 110.4(15) . . . . ?
O1 W O3 C3 -43(2) . . . . ?
O2 W O3 C3 -69.5(15) . . . . ?
Cl1 W O3 C3 -158.9(15) . . . . ?
Cl2 W O3 C3 20.9(15) . . . . ?
O3 W O4 C11 162.7(18) . . . . ?
O1 W O4 C11 -21.7(18) . . . . ?
O2 W O4 C11 -17(2) . . . . ?
Cl1 W O4 C11 70.9(18) . . . . ?
Cl2 W O4 C11 -110.7(18) . . . . ?
W O1 C1 C2 -24.8(7) . . . . ?
W O2 C2 C1 -26.9(7) . . . . ?
O1 C1 C2 O2 29.6(7) . . . . ?
W O3 C3 C4 96.0(16) . . . . ?
W O3 C3 C8 -85.8(16) . . . . ?
O3 C3 C4 C5 178.3(5) . . . . ?
C8 C3 C4 C5 0.2(9) . . . . ?
O3 C3 C4 C9 -2.7(9) . . . . ?
C8 C3 C4 C9 179.2(6) . . . . ?
C3 C4 C5 C6 -0.4(10) . . . . ?
C9 C4 C5 C6 -179.4(7) . . . . ?
C4 C5 C6 C7 0.2(11) . . . . ?
C5 C6 C7 C8 0.3(11) . . . . ?
C6 C7 C8 C3 -0.5(10) . . . . ?
C6 C7 C8 C10 178.8(7) . . . . ?
O3 C3 C8 C7 -177.8(5) . . . . ?
C4 C3 C8 C7 0.3(9) . . . . ?
O3 C3 C8 C10 2.9(9) . . . . ?
C4 C3 C8 C10 -179.0(6) . . . . ?
W O4 C11 C12 -122.5(17) . . . . ?
W O4 C11 C16 58(2) . . . . ?
O4 C11 C12 C13 -179.9(5) . . . . ?
C16 C11 C12 C13 -0.9(9) . . . . ?
O4 C11 C12 C17 1.4(9) . . . . ?
C16 C11 C12 C17 -179.6(6) . . . . ?
C11 C12 C13 C14 -1.1(10) . . . . ?
C17 C12 C13 C14 177.6(7) . . . . ?
C12 C13 C14 C15 1.8(11) . . . . ?
C13 C14 C15 C16 -0.5(11) . . . . ?
C14 C15 C16 C11 -1.3(10) . . . . ?
C14 C15 C16 C18 178.6(6) . . . . ?
O4 C11 C16 C15 -179.0(5) . . . . ?
C12 C11 C16 C15 2.1(9) . . . . ?
O4 C11 C16 C18 1.1(9) . . . . ?
C12 C11 C16 C18 -177.9(6) . . . . ?

loop_
_cod_related_entry_id
_cod_related_entry_database
_cod_related_entry_code
1 ChemSpider 30661104
